data_7113322
loop_
_publ_author_name
'Zheng-Zheng Li'
'Su-Yang Yao'
'Jin-Ji Wu'
'Bao-Hui Ye'

_publ_section_title
;
 In situ generation of sulfoxides with predetermined chirality via a
 structural template with a chiral-at-metal ruthenium complex
;
_journal_name_full Chem.Commun.
_journal_page_first 5644
_journal_paper_doi 10.1039/C4CC01907E
_journal_volume 50
_journal_year 2014
_chemical_absolute_configuration ad
_chemical_formula_sum 'C30 H27 F6 N4 O3.5 P Ru S'
_chemical_formula_weight 777.66
_chemical_name_systematic
; 
 ? 
;
_space_group_IT_number 92
_symmetry_cell_setting tetragonal
_symmetry_space_group_name_Hall 'P 4abw 2nw'
_symmetry_space_group_name_H-M 'P 41 21 2'
_atom_sites_solution_hydrogens geom
_atom_sites_solution_primary direct
_atom_sites_solution_secondary difmap
_audit_creation_method SHELXL-97
_cell_angle_alpha 90.00
_cell_angle_beta 90.00
_cell_angle_gamma 90.00
_cell_formula_units_Z 8
_cell_length_a 9.4645(5)
_cell_length_b 9.4645(5)
_cell_length_c 68.310(4)
_cell_measurement_reflns_used 4881
_cell_measurement_temperature 163(2)
_cell_measurement_theta_max 62.58
_cell_measurement_theta_min 2.59
_cell_volume 6119.0(6)
_computing_cell_refinement 'Bruker SMART'
_computing_data_collection 'Bruker SMART'
_computing_data_reduction 'Bruker SAINT'
_computing_molecular_graphics 'Bruker SHELXTL'
_computing_publication_material 'Bruker SHELXTL'
_computing_structure_refinement 'SHELXL-97 (Sheldrick, 1997)'
_computing_structure_solution 'SHELXS-97 (Sheldrick, 1990)'
_diffrn_ambient_temperature 163(2)
_diffrn_measured_fraction_theta_full 0.999
_diffrn_measured_fraction_theta_max 0.999
_diffrn_radiation_monochromator graphite
_diffrn_radiation_source 'fine-focus sealed tube'
_diffrn_radiation_type CuK\a
_diffrn_radiation_wavelength 1.54184
_diffrn_reflns_av_R_equivalents 0.0720
_diffrn_reflns_av_sigmaI/netI 0.0550
_diffrn_reflns_limit_h_max 10
_diffrn_reflns_limit_h_min -10
_diffrn_reflns_limit_k_max 10
_diffrn_reflns_limit_k_min -6
_diffrn_reflns_limit_l_max 78
_diffrn_reflns_limit_l_min -78
_diffrn_reflns_number 16030
_diffrn_reflns_theta_full 62.58
_diffrn_reflns_theta_max 62.58
_diffrn_reflns_theta_min 2.59
_diffrn_standards_decay_% negligible
_exptl_absorpt_coefficient_mu 5.989
_exptl_absorpt_correction_T_max 0.8896
_exptl_absorpt_correction_T_min 0.2283
_exptl_absorpt_correction_type multi-scan
_exptl_absorpt_process_details SADABS
_exptl_crystal_colour red
_exptl_crystal_density_diffrn 1.688
_exptl_crystal_density_method 'not measured'
_exptl_crystal_description plate
_exptl_crystal_F_000 3136
_exptl_crystal_size_max 0.35
_exptl_crystal_size_mid 0.21
_exptl_crystal_size_min 0.02
_refine_diff_density_max 1.591
_refine_diff_density_min -0.831
_refine_diff_density_rms 0.123
_refine_ls_abs_structure_details 'Flack H D (1983), Acta Cryst. A39, 876-881'
_refine_ls_abs_structure_Flack 0.07(3)
_refine_ls_extinction_method none
_refine_ls_goodness_of_fit_ref 1.130
_refine_ls_hydrogen_treatment mixed
_refine_ls_matrix_type full
_refine_ls_number_parameters 420
_refine_ls_number_reflns 4881
_refine_ls_number_restraints 59
_refine_ls_restrained_S_all 1.124
_refine_ls_R_factor_all 0.0910
_refine_ls_R_factor_gt 0.0884
_refine_ls_shift/su_max 0.004
_refine_ls_shift/su_mean 0.000
_refine_ls_structure_factor_coef Fsqd
_refine_ls_weighting_details 'calc w=1/[\s^2^(Fo^2^)+(0.0000P)^2^+79.1633P] where P=(Fo^2^+2Fc^2^)/3'
_refine_ls_weighting_scheme calc
_refine_ls_wR_factor_gt 0.1878
_refine_ls_wR_factor_ref 0.1890
_reflns_number_gt 4782
_reflns_number_total 4881
_reflns_threshold_expression >2sigma(I)
_cod_data_source_file c4cc01907e2.cif
_cod_data_source_block new
_cod_original_cell_volume 6119.0(5)
_cod_original_sg_symbol_H-M 'P41 21 2'
_cod_original_formula_sum 'C30 H27 F6 N4 O3.50 P Ru S'
_cod_database_code 7113322

loop_
_symmetry_equiv_pos_as_xyz
'x, y, z'
'-y+1/2, x+1/2, z+1/4'
'-x, -y, z+1/2'
'y+1/2, -x+1/2, z+3/4'
'x+1/2, -y+1/2, -z+3/4'
'-x+1/2, y+1/2, -z+1/4'
'y, x, -z'
'-y, -x, -z+1/2'

loop_
_atom_site_label
_atom_site_type_symbol
_atom_site_fract_x
_atom_site_fract_y
_atom_site_fract_z
_atom_site_U_iso_or_equiv
_atom_site_adp_type
_atom_site_occupancy
_atom_site_symmetry_multiplicity
_atom_site_calc_flag
_atom_site_refinement_flags
Ru1 Ru 0.57455(4) 0.95080(4) 0.058175(5) 0.04262(9) Uani 1 1 d .
S1 S 0.67603(13) 1.15121(14) 0.067308(15) 0.0438(3) Uani 1 1 d .
O1 O 0.4938(4) 1.0479(4) 0.03308(4) 0.0550(10) Uani 1 1 d .
N3 N 0.7498(5) 0.8722(5) 0.04286(5) 0.0508(12) Uani 1 1 d U
N4 N 0.4893(5) 0.7634(4) 0.04586(5) 0.0521(12) Uani 1 1 d U
N2 N 0.6195(4) 0.8506(4) 0.08385(5) 0.0394(10) Uani 1 1 d U
C27 C 0.7466(6) 1.2277(5) 0.04519(7) 0.0498(15) Uani 1 1 d .
N1 N 0.3873(4) 0.9840(4) 0.07301(5) 0.0448(10) Uani 1 1 d U
C7 C 0.5184(6) 0.7719(6) 0.11442(6) 0.0525(16) Uani 1 1 d .
H7 H 0.4405 0.7663 0.1232 0.063 Uiso 1 1 calc R
C10 C 0.7397(6) 0.7856(5) 0.08915(7) 0.0501(14) Uani 1 1 d U
H10 H 0.8155 0.7857 0.0800 0.060 Uiso 1 1 calc R
C8 C 0.6477(7) 0.7133(6) 0.11926(7) 0.0583(17) Uani 1 1 d .
H8 H 0.6590 0.6676 0.1315 0.070 Uiso 1 1 calc R
C9 C 0.7611(6) 0.7204(6) 0.10647(7) 0.0533(16) Uani 1 1 d .
H9 H 0.8503 0.6809 0.1098 0.064 Uiso 1 1 calc R
C23 C 0.7596(6) 1.2690(6) 0.01086(7) 0.0592(16) Uani 1 1 d U
H23 H 0.7180 1.2643 -0.0018 0.071 Uiso 1 1 calc R
C5 C 0.3792(6) 0.9124(5) 0.09042(6) 0.0469(14) Uani 1 1 d .
C26 C 0.8718(5) 1.2986(6) 0.04720(7) 0.0546(16) Uani 1 1 d .
H26 H 0.9084 1.3156 0.0599 0.066 Uiso 1 1 calc R
O2 O 0.4808(5) 1.1861(5) 0.00737(5) 0.0882(16) Uani 1 1 d .
C24 C 0.8901(7) 1.3301(6) 0.01280(8) 0.0666(17) Uani 1 1 d U
H24 H 0.9404 1.3608 0.0015 0.080 Uiso 1 1 calc R
C21 C 0.5503(7) 1.1448(5) 0.02226(6) 0.0586(15) Uani 1 1 d U
C6 C 0.5056(4) 0.8387(4) 0.09654(6) 0.0352(12) Uani 1 1 d .
P1 P 0.13285(16) 0.51012(17) 0.089908(19) 0.0579(4) Uani 1 1 d .
F1 F 0.2876(3) 0.5720(4) 0.08774(5) 0.0746(11) Uani 1 1 d .
F4 F 0.1583(4) 0.4192(4) 0.07037(4) 0.0770(11) Uani 1 1 d .
F2 F 0.1939(4) 0.3789(4) 0.10213(4) 0.0700(11) Uani 1 1 d .
F3 F 0.1093(4) 0.5989(4) 0.10946(4) 0.0822(12) Uani 1 1 d .
F5 F -0.0217(3) 0.4438(4) 0.09193(5) 0.0863(12) Uani 1 1 d .
F6 F 0.0718(4) 0.6373(4) 0.07723(5) 0.0902(13) Uani 1 1 d .
O3 O 0.7961(4) 1.1437(4) 0.08109(4) 0.0525(11) Uani 1 1 d .
C13 C 0.9624(8) 0.7491(8) 0.02088(9) 0.0887(17) Uani 1 1 d .
H13 H 1.0372 0.7041 0.0140 0.106 Uiso 1 1 calc R
C19 C 0.3155(8) 0.5906(7) 0.03956(7) 0.081(2) Uani 1 1 d .
H19 H 0.2215 0.5584 0.0415 0.097 Uiso 1 1 calc R
C14 C 0.8305(7) 0.6978(7) 0.02068(8) 0.084(2) Uani 1 1 d U
H14 H 0.8085 0.6193 0.0126 0.101 Uiso 1 1 calc R
C25 C 0.9468(6) 1.3465(7) 0.03084(8) 0.0756(19) Uani 1 1 d .
H25 H 1.0365 1.3900 0.0324 0.091 Uiso 1 1 calc R
C15 C 0.7255(7) 0.7580(6) 0.03218(7) 0.0661(16) Uani 1 1 d U
C20 C 0.3631(6) 0.7122(6) 0.04845(7) 0.0582(15) Uani 1 1 d U
H20 H 0.3005 0.7613 0.0569 0.070 Uiso 1 1 calc R
C18 C 0.4078(7) 0.5166(6) 0.02770(7) 0.0745(17) Uani 1 1 d U
H18 H 0.3809 0.4305 0.0216 0.089 Uiso 1 1 calc R
C12 C 0.9836(7) 0.8699(8) 0.03151(9) 0.0887(17) Uani 1 1 d U
H12 H 1.0725 0.9164 0.0311 0.106 Uiso 1 1 calc R
C11 C 0.8778(6) 0.9230(7) 0.04261(8) 0.0709(18) Uani 1 1 d U
H11 H 0.8980 1.0020 0.0507 0.085 Uiso 1 1 calc R
C16 C 0.5846(7) 0.6924(6) 0.03377(6) 0.0625(16) Uani 1 1 d U
C17 C 0.5398(7) 0.5731(6) 0.02516(7) 0.0733(17) Uani 1 1 d U
H17 H 0.6037 0.5247 0.0168 0.088 Uiso 1 1 calc R
C30 C 0.5206(6) 1.2580(6) 0.09733(7) 0.0599(18) Uani 1 1 d .
H30A H 0.4681 1.1689 0.0979 0.090 Uiso 1 1 calc R
H30B H 0.4613 1.3348 0.1024 0.090 Uiso 1 1 calc R
H30C H 0.6063 1.2504 0.1053 0.090 Uiso 1 1 calc R
C29 C 0.6293(6) 1.4362(5) 0.07512(7) 0.0544(15) Uani 1 1 d .
H29A H 0.7205 1.4348 0.0819 0.082 Uiso 1 1 calc R
H29B H 0.5671 1.5058 0.0813 0.082 Uiso 1 1 calc R
H29C H 0.6437 1.4616 0.0614 0.082 Uiso 1 1 calc R
C28 C 0.5608(6) 1.2887(5) 0.07634(6) 0.0434(13) Uani 1 1 d .
H28 H 0.4728 1.2891 0.0682 0.052 Uiso 1 1 calc R
C22 C 0.6857(6) 1.2136(6) 0.02669(7) 0.0563(15) Uani 1 1 d U
C4 C 0.2549(6) 0.9174(6) 0.10087(7) 0.0586(17) Uani 1 1 d .
H4 H 0.2486 0.8686 0.1130 0.070 Uiso 1 1 calc R
C2 C 0.1519(6) 1.0708(6) 0.07741(9) 0.0676(18) Uani 1 1 d .
H2 H 0.0760 1.1289 0.0732 0.081 Uiso 1 1 calc R
C1 C 0.2748(6) 1.0649(7) 0.06689(8) 0.0647(15) Uani 1 1 d U
H1 H 0.2827 1.1177 0.0551 0.078 Uiso 1 1 calc R
C3 C 0.1396(6) 0.9916(6) 0.09415(8) 0.0604(17) Uani 1 1 d .
H3 H 0.0524 0.9880 0.1010 0.072 Uiso 1 1 calc R
O4 O 0.2148(10) 1.1929(10) 0.01414(15) 0.101(4) Uani 0.50 1 d P

loop_
_atom_site_aniso_label
_atom_site_aniso_U_11
_atom_site_aniso_U_22
_atom_site_aniso_U_33
_atom_site_aniso_U_23
_atom_site_aniso_U_13
_atom_site_aniso_U_12
Ru1 0.04998(18) 0.04245(17) 0.03544(13) -0.00081(15) -0.00154(15) -0.00454(18)
S1 0.0446(6) 0.0501(6) 0.0366(5) -0.0036(5) -0.0038(5) 0.0005(5)
O1 0.075(2) 0.055(2) 0.0346(14) 0.0032(15) -0.0049(15) -0.0122(18)
N3 0.060(2) 0.057(3) 0.0352(18) -0.0109(19) 0.0005(19) 0.008(2)
N4 0.067(2) 0.054(2) 0.0357(18) -0.0069(17) -0.0134(17) -0.0282(18)
N2 0.048(2) 0.0338(19) 0.0360(16) -0.0100(16) 0.0107(16) -0.0020(16)
C27 0.054(3) 0.046(3) 0.049(2) -0.008(2) 0.006(2) -0.010(2)
N1 0.0489(19) 0.042(2) 0.0436(18) -0.0069(16) -0.0010(17) 0.0026(14)
C7 0.062(3) 0.059(3) 0.037(2) 0.003(2) 0.007(2) 0.003(3)
C10 0.060(3) 0.046(3) 0.045(2) -0.008(2) 0.001(2) 0.015(2)
C8 0.086(4) 0.050(3) 0.039(2) 0.005(2) 0.002(3) 0.008(3)
C9 0.054(3) 0.061(3) 0.044(2) 0.004(2) -0.005(2) 0.005(3)
C23 0.074(3) 0.063(3) 0.041(2) 0.005(3) -0.006(3) 0.002(3)
C5 0.068(3) 0.029(2) 0.044(2) -0.010(2) -0.003(2) 0.016(2)
C26 0.050(3) 0.061(3) 0.053(3) -0.013(2) 0.009(2) -0.003(3)
O2 0.119(3) 0.095(3) 0.0499(18) 0.025(2) -0.030(2) -0.038(3)
C24 0.094(3) 0.050(3) 0.056(3) 0.001(3) 0.020(3) -0.013(3)
C21 0.088(3) 0.050(3) 0.038(2) 0.005(2) -0.006(3) -0.011(3)
C6 0.035(2) 0.026(2) 0.044(2) 0.0088(18) 0.0025(19) -0.0066(19)
P1 0.0595(8) 0.0668(9) 0.0475(6) -0.0013(7) 0.0003(6) -0.0006(7)
F1 0.0670(19) 0.087(2) 0.0695(18) 0.0000(19) 0.0030(16) -0.0242(19)
F4 0.104(2) 0.080(2) 0.0472(14) -0.0095(16) 0.0047(17) -0.024(2)
F2 0.069(2) 0.079(2) 0.0619(17) 0.0122(17) 0.0036(16) 0.0000(18)
F3 0.087(2) 0.096(3) 0.0636(16) -0.0234(17) 0.0166(17) -0.005(2)
F5 0.063(2) 0.115(3) 0.0814(19) -0.011(2) 0.0027(17) -0.023(2)
F6 0.091(2) 0.093(2) 0.087(2) 0.0137(19) -0.018(2) 0.034(2)
O3 0.0446(19) 0.070(2) 0.0433(16) -0.0044(17) -0.0088(15) -0.0018(18)
C13 0.077(3) 0.123(4) 0.067(2) -0.021(2) 0.007(2) 0.036(3)
C19 0.131(5) 0.067(4) 0.045(3) 0.011(3) -0.015(3) -0.043(4)
C14 0.099(4) 0.093(4) 0.062(3) -0.033(3) -0.026(3) 0.037(3)
C25 0.061(3) 0.088(4) 0.077(3) 0.009(3) 0.016(3) -0.043(3)
C15 0.096(3) 0.061(3) 0.041(2) -0.007(3) -0.009(3) 0.001(3)
C20 0.081(3) 0.049(3) 0.045(2) 0.001(2) 0.002(3) -0.025(2)
C18 0.122(3) 0.048(3) 0.054(3) 0.000(2) -0.040(3) -0.025(3)
C12 0.077(3) 0.123(4) 0.067(2) -0.021(2) 0.007(2) 0.036(3)
C11 0.075(3) 0.079(4) 0.058(3) -0.005(3) 0.012(3) -0.001(3)
C16 0.094(3) 0.063(3) 0.030(2) 0.001(2) -0.019(2) -0.003(3)
C17 0.111(3) 0.056(3) 0.053(3) -0.007(3) -0.033(3) -0.004(3)
C30 0.073(4) 0.062(3) 0.044(3) -0.009(3) -0.011(3) 0.008(3)
C29 0.066(3) 0.040(3) 0.057(3) -0.008(3) 0.000(3) -0.004(3)
C28 0.052(3) 0.037(2) 0.041(2) -0.0050(19) -0.015(2) -0.002(2)
C22 0.075(3) 0.058(3) 0.036(2) -0.008(2) 0.002(2) -0.011(3)
C4 0.061(3) 0.073(4) 0.041(2) -0.012(3) 0.011(2) 0.012(3)
C2 0.061(3) 0.038(3) 0.104(4) -0.006(3) -0.014(3) 0.029(3)
C1 0.067(2) 0.064(3) 0.064(3) -0.008(3) -0.022(2) 0.017(2)
C3 0.037(3) 0.071(4) 0.073(3) -0.021(3) 0.004(3) 0.015(3)
O4 0.080(6) 0.069(6) 0.153(8) -0.004(6) 0.031(6) -0.001(5)

loop_
_atom_type_symbol
_atom_type_description
_atom_type_scat_dispersion_real
_atom_type_scat_dispersion_imag
_atom_type_scat_source
C C 0.0181 0.0091 'International Tables Vol C Tables 4.2.6.8 and 6.1.1.4'
H H 0.0000 0.0000 'International Tables Vol C Tables 4.2.6.8 and 6.1.1.4'
N N 0.0311 0.0180 'International Tables Vol C Tables 4.2.6.8 and 6.1.1.4'
O O 0.0492 0.0322 'International Tables Vol C Tables 4.2.6.8 and 6.1.1.4'
F F 0.0727 0.0534 'International Tables Vol C Tables 4.2.6.8 and 6.1.1.4'
P P 0.2955 0.4335 'International Tables Vol C Tables 4.2.6.8 and 6.1.1.4'
S S 0.3331 0.5567 'International Tables Vol C Tables 4.2.6.8 and 6.1.1.4'
Ru Ru 0.0552 3.2960 'International Tables Vol C Tables 4.2.6.8 and 6.1.1.4'

loop_
_geom_angle_atom_site_label_1
_geom_angle_atom_site_label_2
_geom_angle_atom_site_label_3
_geom_angle
N2 Ru1 N1 80.09(15)
N2 Ru1 O1 170.59(14)
N1 Ru1 O1 91.24(14)
N2 Ru1 N3 95.68(15)
N1 Ru1 N3 167.74(16)
O1 Ru1 N3 92.07(14)
N2 Ru1 N4 91.80(15)
N1 Ru1 N4 89.75(15)
O1 Ru1 N4 84.44(14)
N3 Ru1 N4 78.84(17)
N2 Ru1 S1 93.77(11)
N1 Ru1 S1 95.94(11)
O1 Ru1 S1 90.75(10)
N3 Ru1 S1 95.82(12)
N4 Ru1 S1 172.64(11)
O3 S1 C27 105.5(2)
O3 S1 C28 106.4(2)
C27 S1 C28 102.8(2)
O3 S1 Ru1 118.13(16)
C27 S1 Ru1 105.57(17)
C28 S1 Ru1 116.80(17)
C21 O1 Ru1 129.0(3)
C11 N3 C15 117.1(5)
C11 N3 Ru1 127.6(4)
C15 N3 Ru1 115.3(4)
C20 N4 C16 119.7(5)
C20 N4 Ru1 127.3(4)
C16 N4 Ru1 113.0(4)
C10 N2 C6 116.9(4)
C10 N2 Ru1 128.5(3)
C6 N2 Ru1 114.4(3)
C26 C27 C22 119.7(5)
C26 C27 S1 115.7(4)
C22 C27 S1 124.6(4)
C5 N1 C1 119.7(4)
C5 N1 Ru1 113.5(3)
C1 N1 Ru1 126.8(3)
C6 C7 C8 118.2(5)
N2 C10 C9 124.9(5)
C7 C8 C9 121.0(5)
C10 C9 C8 117.3(5)
C24 C23 C22 122.5(5)
N1 C5 C4 118.7(4)
N1 C5 C6 116.3(4)
C4 C5 C6 125.0(4)
C27 C26 C25 121.2(5)
C25 C24 C23 119.6(5)
O2 C21 O1 117.4(5)
O2 C21 C22 118.6(5)
O1 C21 C22 123.9(4)
C7 C6 N2 121.4(4)
C7 C6 C5 123.3(4)
N2 C6 C5 115.0(4)
F1 P1 F6 90.3(2)
F1 P1 F3 90.72(19)
F6 P1 F3 90.4(2)
F1 P1 F5 178.5(2)
F6 P1 F5 90.7(2)
F3 P1 F5 90.39(19)
F1 P1 F2 90.12(19)
F6 P1 F2 178.3(2)
F3 P1 F2 91.28(18)
F5 P1 F2 88.9(2)
F1 P1 F4 88.95(19)
F6 P1 F4 90.44(19)
F3 P1 F4 179.1(2)
F5 P1 F4 89.92(19)
F2 P1 F4 87.90(18)
C14 C13 C12 116.4(6)
C20 C19 C18 118.4(6)
C13 C14 C15 120.8(6)
C24 C25 C26 119.3(5)
N3 C15 C14 121.5(6)
N3 C15 C16 117.4(5)
C14 C15 C16 121.1(5)
N4 C20 C19 123.5(5)
C17 C18 C19 116.9(5)
C11 C12 C13 119.9(7)
N3 C11 C12 123.9(6)
C17 C16 N4 117.4(6)
C17 C16 C15 127.4(6)
N4 C16 C15 115.2(5)
C16 C17 C18 124.1(6)
C30 C28 C29 109.3(4)
C30 C28 S1 109.7(3)
C29 C28 S1 112.3(4)
C23 C22 C27 117.4(5)
C23 C22 C21 116.5(4)
C27 C22 C21 126.1(5)
C5 C4 C3 121.5(5)
C1 C2 C3 119.2(5)
C2 C1 N1 121.4(5)
C2 C3 C4 119.3(5)

loop_
_geom_bond_atom_site_label_1
_geom_bond_atom_site_label_2
_geom_bond_distance
Ru1 N2 2.039(3)
Ru1 N1 2.066(4)
Ru1 O1 2.089(3)
Ru1 N3 2.098(4)
Ru1 N4 2.123(4)
Ru1 S1 2.2157(13)
S1 O3 1.478(3)
S1 C27 1.804(5)
S1 C28 1.806(5)
O1 C21 1.294(6)
N3 C11 1.303(8)
N3 C15 1.324(7)
N4 C20 1.301(7)
N4 C16 1.395(7)
N2 C10 1.343(6)
N2 C6 1.388(5)
C27 C26 1.368(7)
C27 C22 1.395(7)
N1 C5 1.371(6)
N1 C1 1.376(7)
C7 C6 1.381(6)
C7 C8 1.384(8)
C10 C9 1.350(7)
C8 C9 1.385(8)
C23 C24 1.370(9)
C23 C22 1.390(7)
C5 C4 1.376(7)
C5 C6 1.447(6)
C26 C25 1.399(8)
O2 C21 1.273(6)
C24 C25 1.353(8)
C21 C22 1.469(8)
P1 F1 1.585(4)
P1 F6 1.591(4)
P1 F3 1.594(3)
P1 F5 1.598(4)
P1 F2 1.604(4)
P1 F4 1.606(3)
C13 C14 1.340(10)
C13 C12 1.369(10)
C19 C20 1.377(8)
C19 C18 1.382(9)
C14 C15 1.389(9)
C15 C16 1.475(9)
C18 C17 1.371(10)
C12 C11 1.353(9)
C16 C17 1.342(8)
C30 C28 1.512(6)
C29 C28 1.542(7)
C4 C3 1.376(8)
C2 C1 1.369(8)
C2 C3 1.372(8)
